data_4084756
loop_
_publ_author_name
'Morales-Becerril, Ill\'an'
'Flores-\'Alamo, Marcos'
'Tlahuext-Aca, Adri\'an'
'Ar\'evalo, Alma'
'Garc\'ia, Juventino J.'

_publ_section_title
;
 Synthesis of Low-Valent Nickel Complexes in Aqueous Media, Mechanistic
 Insights, and Selected Applications
;
_journal_issue 23
_journal_name_full Organometallics
_journal_page_first 6796
_journal_paper_doi 10.1021/om500767p
_journal_volume 33
_journal_year 2014
_chemical_formula_moiety 'C28 H65 Ni O P4, F6 P, H2 O'
_chemical_formula_sum 'C28 H67 F6 Ni O2 P5'
_chemical_formula_weight 763.37
_chemical_name_systematic
;
 ?
;
_space_group_IT_number 15
_symmetry_cell_setting monoclinic
_symmetry_Int_Tables_number 15
_symmetry_space_group_name_Hall '-C 2yc'
_symmetry_space_group_name_H-M 'C 1 2/c 1'
_atom_sites_solution_hydrogens mixed
_audit_conform_dict_location ftp://ftp.iucr.org/pub/cif_core.dic
_audit_conform_dict_name cif_core.dic
_audit_conform_dict_version 2.4.3
_audit_creation_date 2014-07-16T14:14:19-00:00
_audit_creation_method 'WinGX routine CIF_UPDATE'
_cell_angle_alpha 90
_cell_angle_beta 102.855(7)
_cell_angle_gamma 90
_cell_formula_units_Z 8
_cell_length_a 26.801(3)
_cell_length_b 9.0364(9)
_cell_length_c 33.051(2)
_cell_measurement_reflns_used 2136
_cell_measurement_temperature 125(2)
_cell_measurement_theta_max 67.9799
_cell_measurement_theta_min 3.3529
_cell_volume 7803.8(13)
_computing_cell_refinement
;
        CrysAlisPro, Agilent Technologies,
        Version 1.171.35.19 (release 27-10-2011 CrysAlis171 .NET)
        (compiled Oct 27 2011,15:02:11)
;
_computing_data_collection
;
        CrysAlisPro, Agilent Technologies,
        Version 1.171.35.19 (release 27-10-2011 CrysAlis171 .NET)
        (compiled Oct 27 2011,15:02:11)
;
_computing_data_reduction
;
        CrysAlisPro, Agilent Technologies,
        Version 1.171.35.19 (release 27-10-2011 CrysAlis171 .NET)
        (compiled Oct 27 2011,15:02:11)
;
_computing_structure_refinement 'SHELXL-2013 (Sheldrick, 2013)'
_diffrn_ambient_temperature 125(2)
_diffrn_detector_area_resol_mean 10.4685
_diffrn_measured_fraction_theta_full 0.999
_diffrn_measured_fraction_theta_max 0.999
_diffrn_measurement_device_type 'Xcalibur, Atlas, Gemini'
_diffrn_measurement_method '\w scans'
_diffrn_orient_matrix_UB_11 -0.0555407
_diffrn_orient_matrix_UB_12 -0.0001423
_diffrn_orient_matrix_UB_13 -0.025661
_diffrn_orient_matrix_UB_21 0.0196898
_diffrn_orient_matrix_UB_22 -0.0158624
_diffrn_orient_matrix_UB_23 -0.0401991
_diffrn_orient_matrix_UB_31 -0.0019175
_diffrn_orient_matrix_UB_32 -0.1696563
_diffrn_orient_matrix_UB_33 0.0037515
_diffrn_radiation_monochromator graphite
_diffrn_radiation_type CuK\a
_diffrn_radiation_wavelength 1.5418
_diffrn_reflns_av_R_equivalents 0.0612
_diffrn_reflns_av_unetI/netI 0.2231
_diffrn_reflns_Laue_measured_fraction_full 0.999
_diffrn_reflns_Laue_measured_fraction_max 0.999
_diffrn_reflns_limit_h_max 29
_diffrn_reflns_limit_h_min -32
_diffrn_reflns_limit_k_max 6
_diffrn_reflns_limit_k_min -10
_diffrn_reflns_limit_l_max 39
_diffrn_reflns_limit_l_min -37
_diffrn_reflns_number 14555
_diffrn_reflns_point_group_measured_fraction_full 0.999
_diffrn_reflns_point_group_measured_fraction_max 0.999
_diffrn_reflns_theta_full 67.68
_diffrn_reflns_theta_max 68.094
_diffrn_reflns_theta_min 3.853
_exptl_absorpt_coefficient_mu 3.108
_exptl_absorpt_correction_T_max 0.976
_exptl_absorpt_correction_T_min 0.841
_exptl_absorpt_correction_type analytical
_exptl_absorpt_process_details
;
        CrysAlisPro, Agilent Technologies,
        Version 1.171.35.19 (release 27-10-2011 CrysAlis171 .NET)
        (compiled Oct 27 2011,15:02:11)
Analytical numeric absorption correction using a multifaceted crystal
                        model based on expressions derived by R.C. Clark & J.S.
        (Clark, R. C. & Reid, J. S. (1995). Acta Cryst. A51, 887-897)
;
_exptl_crystal_colour 'pale yellow'
_exptl_crystal_density_diffrn 1.299
_exptl_crystal_description lamina
_exptl_crystal_F_000 3264
_exptl_crystal_size_max 0.4794
_exptl_crystal_size_mid 0.2125
_exptl_crystal_size_min 0.0309
_refine_diff_density_max 1.062
_refine_diff_density_min -0.492
_refine_diff_density_rms 0.118
_refine_ls_extinction_method none
_refine_ls_goodness_of_fit_ref 1.028
_refine_ls_hydrogen_treatment mixed
_refine_ls_matrix_type full
_refine_ls_number_parameters 403
_refine_ls_number_reflns 7104
_refine_ls_number_restraints 222
_refine_ls_restrained_S_all 1.018
_refine_ls_R_factor_all 0.1167
_refine_ls_R_factor_gt 0.0783
_refine_ls_shift/su_max 0
_refine_ls_shift/su_mean 0
_refine_ls_structure_factor_coef Fsqd
_refine_ls_weighting_details 'w=1/[\s^2^(Fo^2^)+(0.1416P)^2^+1.8214P] where P=(Fo^2^+2Fc^2^)/3'
_refine_ls_weighting_scheme calc
_refine_ls_wR_factor_gt 0.2043
_refine_ls_wR_factor_ref 0.2454
_reflns_number_gt 4561
_reflns_number_total 7104
_reflns_threshold_expression 'I > 2\s(I)'
_cod_data_source_file om500767p_si_002.cif
_cod_data_source_block 3b-imb-090d5
_cod_depositor_comments 'Adding full bibliography for 4084755--4084760.cif.'
_cod_original_cell_volume 7803.8(12)
_cod_original_sg_symbol_H-M 'C 2/c'
_cod_database_code 4084756

loop_
_symmetry_equiv_pos_as_xyz
'x, y, z'
'-x, y, -z+1/2'
'x+1/2, y+1/2, z'
'-x+1/2, y+1/2, -z+1/2'
'-x, -y, -z'
'x, -y, z-1/2'
'-x+1/2, -y+1/2, -z'
'x+1/2, -y+1/2, z-1/2'

loop_
_atom_site_label
_atom_site_type_symbol
_atom_site_fract_x
_atom_site_fract_y
_atom_site_fract_z
_atom_site_U_iso_or_equiv
_atom_site_adp_type
_atom_site_occupancy
_atom_site_calc_flag
_atom_site_disorder_assembly
_atom_site_disorder_group
C1A C 0.7488(5) 0.1067(17) 0.1748(4) 0.054(2) Uani 0.521(12) d A 1
H1A1 H 0.718 0.1657 0.1627 0.064 Uiso 0.521(12) calc A 1
H1A2 H 0.7374 0.007 0.1812 0.064 Uiso 0.521(12) calc A 1
C1B C 0.7565(5) 0.2004(19) 0.1662(4) 0.054(2) Uani 0.479(12) d A 2
H1B1 H 0.7604 0.3062 0.1598 0.064 Uiso 0.479(12) calc A 2
H1B2 H 0.7196 0.1763 0.1583 0.064 Uiso 0.479(12) calc A 2
C2 C 0.7756(2) 0.1762(8) 0.2128(2) 0.0557(15) Uani 1 d . .
H2A H 0.7605 0.1408 0.2358 0.067 Uiso 1 calc A 1
H2B H 0.7699 0.2843 0.2103 0.067 Uiso 1 calc A 1
C3 C 0.8556(3) 0.0016(8) 0.2688(2) 0.0550(15) Uani 1 d . .
H3 H 0.8934 -0.0035 0.2803 0.066 Uiso 1 calc . .
C4 C 0.8388(4) -0.1505(8) 0.2514(3) 0.083(3) Uani 1 d . .
H4A H 0.8481 -0.2246 0.2734 0.124 Uiso 1 calc . .
H4B H 0.8559 -0.1739 0.2289 0.124 Uiso 1 calc . .
H4C H 0.8017 -0.151 0.2407 0.124 Uiso 1 calc . .
C5 C 0.8308(3) 0.0405(10) 0.3048(2) 0.074(2) Uani 1 d . .
H5A H 0.7935 0.0421 0.295 0.111 Uiso 1 calc . .
H5B H 0.8428 0.138 0.3159 0.111 Uiso 1 calc . .
H5C H 0.8403 -0.034 0.3268 0.111 Uiso 1 calc . .
C6 C 0.8740(3) 0.3139(8) 0.2517(2) 0.0657(14) Uani 1 d . .
H6 H 0.8538 0.3435 0.2725 0.079 Uiso 1 calc B 1
C7A C 0.8753(8) 0.4398(15) 0.2252(5) 0.0657(14) Uani 0.541(16) d C 1
H7A1 H 0.9072 0.4388 0.2154 0.099 Uiso 0.541(16) calc C 1
H7A2 H 0.8733 0.5311 0.2407 0.099 Uiso 0.541(16) calc C 1
H7A3 H 0.8461 0.4352 0.2013 0.099 Uiso 0.541(16) calc C 1
C8A C 0.9302(6) 0.2724(17) 0.2768(6) 0.0657(14) Uani 0.541(16) d C 1
H8A1 H 0.9517 0.2489 0.2572 0.099 Uiso 0.541(16) calc C 1
H8A2 H 0.9285 0.1862 0.2945 0.099 Uiso 0.541(16) calc C 1
H8A3 H 0.9449 0.3564 0.2941 0.099 Uiso 0.541(16) calc C 1
C7B C 0.8505(9) 0.4473(18) 0.2178(6) 0.0657(14) Uani 0.459(16) d C 2
H7B1 H 0.8623 0.5438 0.2298 0.099 Uiso 0.459(16) calc C 2
H7B2 H 0.813 0.444 0.2117 0.099 Uiso 0.459(16) calc C 2
H7B3 H 0.8625 0.4323 0.1922 0.099 Uiso 0.459(16) calc C 2
C8B C 0.9304(7) 0.320(2) 0.2594(7) 0.0657(14) Uani 0.459(16) d C 2
H8B1 H 0.9409 0.3235 0.2329 0.099 Uiso 0.459(16) calc C 2
H8B2 H 0.945 0.2316 0.2749 0.099 Uiso 0.459(16) calc C 2
H8B3 H 0.9428 0.4085 0.2757 0.099 Uiso 0.459(16) calc C 2
C9A C 0.7626(6) -0.0756(19) 0.1046(5) 0.0625(16) Uani 0.535(8) d A 1
H9A H 0.7798 -0.0826 0.0807 0.075 Uiso 0.535(8) calc A 1
C10A C 0.7758(5) -0.2228(15) 0.1298(4) 0.0625(16) Uani 0.535(8) d A 1
H10A H 0.7548 -0.2304 0.1505 0.094 Uiso 0.535(8) calc A 1
H10B H 0.8121 -0.2224 0.1439 0.094 Uiso 0.535(8) calc A 1
H10C H 0.7689 -0.3074 0.1109 0.094 Uiso 0.535(8) calc A 1
C11A C 0.7061(5) -0.0683(15) 0.0857(4) 0.0625(16) Uani 0.535(8) d A 1
H11A H 0.6956 -0.1574 0.069 0.094 Uiso 0.535(8) calc A 1
H11B H 0.6987 0.0194 0.068 0.094 Uiso 0.535(8) calc A 1
H11C H 0.6872 -0.0624 0.1078 0.094 Uiso 0.535(8) calc A 1
C9B C 0.7499(7) -0.073(2) 0.1169(6) 0.0625(16) Uani 0.465(8) d A 2
H9B H 0.7146 -0.0353 0.1049 0.075 Uiso 0.465(8) calc A 2
C10B C 0.7469(6) -0.1692(18) 0.1538(5) 0.0625(16) Uani 0.465(8) d A 2
H10D H 0.7203 -0.2443 0.1453 0.094 Uiso 0.465(8) calc A 2
H10E H 0.7386 -0.1077 0.1758 0.094 Uiso 0.465(8) calc A 2
H10F H 0.78 -0.2179 0.1641 0.094 Uiso 0.465(8) calc A 2
C11B C 0.7664(6) -0.1579(18) 0.0843(5) 0.0625(16) Uani 0.465(8) d A 2
H11D H 0.8036 -0.1709 0.0917 0.094 Uiso 0.465(8) calc A 2
H11E H 0.7568 -0.1046 0.0579 0.094 Uiso 0.465(8) calc A 2
H11F H 0.7497 -0.2551 0.0815 0.094 Uiso 0.465(8) calc A 2
C12A C 0.7697(6) 0.2451(15) 0.0988(4) 0.0641(15) Uani 0.571(8) d A 1
H12A H 0.7314 0.243 0.0911 0.077 Uiso 0.571(8) calc A 1
C13A C 0.7878(5) 0.2284(14) 0.0600(4) 0.0641(15) Uani 0.571(8) d A 1
H13A H 0.7795 0.318 0.0431 0.096 Uiso 0.571(8) calc A 1
H13B H 0.771 0.1429 0.0445 0.096 Uiso 0.571(8) calc A 1
H13C H 0.8249 0.2133 0.0667 0.096 Uiso 0.571(8) calc A 1
C14A C 0.7854(5) 0.3942(14) 0.1211(4) 0.0641(15) Uani 0.571(8) d A 1
H14A H 0.8221 0.3929 0.1338 0.096 Uiso 0.571(8) calc A 1
H14B H 0.7661 0.4089 0.1427 0.096 Uiso 0.571(8) calc A 1
H14C H 0.7779 0.4752 0.101 0.096 Uiso 0.571(8) calc A 1
C12B C 0.7878(8) 0.203(2) 0.0861(6) 0.0641(15) Uani 0.429(8) d A 2
H12B H 0.8039 0.1437 0.0668 0.077 Uiso 0.429(8) calc A 2
C13B C 0.7329(7) 0.2348(19) 0.0641(5) 0.0641(15) Uani 0.429(8) d A 2
H13D H 0.7149 0.2808 0.0836 0.096 Uiso 0.429(8) calc A 2
H13E H 0.7159 0.1419 0.0537 0.096 Uiso 0.429(8) calc A 2
H13F H 0.7325 0.3021 0.0407 0.096 Uiso 0.429(8) calc A 2
C14B C 0.8195(7) 0.3483(18) 0.0965(5) 0.0641(15) Uani 0.429(8) d A 2
H14D H 0.819 0.4034 0.0709 0.096 Uiso 0.429(8) calc A 2
H14E H 0.8549 0.3236 0.11 0.096 Uiso 0.429(8) calc A 2
H14F H 0.8044 0.4092 0.1153 0.096 Uiso 0.429(8) calc A 2
C15 C 0.8954(2) -0.0382(7) 0.07984(16) 0.0446(13) Uani 1 d . .
H15A H 0.8637 -0.097 0.0774 0.054 Uiso 1 calc . .
H15B H 0.885 0.06 0.0675 0.054 Uiso 1 calc . .
C16 C 0.9272(2) -0.1127(8) 0.05284(17) 0.0501(14) Uani 1 d . .
H16A H 0.9432 -0.2035 0.0667 0.06 Uiso 1 calc . .
H16B H 0.9549 -0.0452 0.049 0.06 Uiso 1 calc . .
C17 C 0.9538(3) -0.1875(8) 0.15202(18) 0.0583(17) Uani 1 d . .
H17 H 0.9775 -0.208 0.1332 0.07 Uiso 1 calc D 1
C18 C 0.9152(4) -0.3118(8) 0.1457(3) 0.089(3) Uani 1 d . .
H18A H 0.9329 -0.4061 0.1531 0.133 Uiso 1 calc . .
H18B H 0.8968 -0.3144 0.1166 0.133 Uiso 1 calc . .
H18C H 0.8908 -0.2954 0.1634 0.133 Uiso 1 calc . .
C19B C 0.9894(6) -0.151(2) 0.1975(4) 0.053(2) Uani 0.539(19) d E 1
H19A H 0.9677 -0.1385 0.2175 0.079 Uiso 0.539(19) calc E 1
H19B H 1.0084 -0.0589 0.196 0.079 Uiso 0.539(19) calc E 1
H19C H 1.0135 -0.232 0.2063 0.079 Uiso 0.539(19) calc E 1
C19A C 0.9772(7) -0.214(2) 0.1964(4) 0.053(2) Uani 0.461(19) d E 2
H19D H 0.9517 -0.1973 0.213 0.079 Uiso 0.461(19) calc E 2
H19E H 1.0061 -0.1469 0.2054 0.079 Uiso 0.461(19) calc E 2
H19F H 0.9893 -0.3169 0.2 0.079 Uiso 0.461(19) calc E 2
C20 C 0.9739(3) 0.1283(9) 0.1387(3) 0.0740(16) Uani 1 d . .
H20 H 0.985 0.1603 0.1683 0.089 Uiso 1 calc F 1
C21A C 0.9450(6) 0.2752(16) 0.1106(6) 0.0740(16) Uani 0.566(15) d G 1
H21A H 0.9152 0.3059 0.1211 0.111 Uiso 0.566(15) calc G 1
H21B H 0.9339 0.2465 0.0813 0.111 Uiso 0.566(15) calc G 1
H21C H 0.9692 0.3576 0.113 0.111 Uiso 0.566(15) calc G 1
C22A C 1.0209(11) 0.096(2) 0.1226(10) 0.0740(16) Uani 0.566(15) d G 1
H22A H 1.0111 0.0759 0.0928 0.111 Uiso 0.566(15) calc G 1
H22B H 1.0385 0.0098 0.1371 0.111 Uiso 0.566(15) calc G 1
H22C H 1.0439 0.182 0.1275 0.111 Uiso 0.566(15) calc G 1
C21B C 0.9621(7) 0.271(2) 0.1382(8) 0.0740(16) Uani 0.434(15) d G 2
H21D H 0.993 0.3304 0.1394 0.111 Uiso 0.434(15) calc G 2
H21E H 0.9478 0.2943 0.1623 0.111 Uiso 0.434(15) calc G 2
H21F H 0.9368 0.2943 0.1127 0.111 Uiso 0.434(15) calc G 2
C22B C 1.0195(14) 0.069(3) 0.1211(13) 0.0740(16) Uani 0.434(15) d G 2
H22D H 1.0087 0.0589 0.0909 0.111 Uiso 0.434(15) calc G 2
H22E H 1.0302 -0.0279 0.1334 0.111 Uiso 0.434(15) calc G 2
H22F H 1.0482 0.1383 0.128 0.111 Uiso 0.434(15) calc G 2
C23 C 0.9150(3) -0.3262(8) -0.0149(2) 0.0607(17) Uani 1 d . .
H23 H 0.8964 -0.3456 -0.0442 0.073 Uiso 1 calc . .
C24 C 0.9722(3) -0.3046(11) -0.0156(3) 0.078(2) Uani 1 d . .
H24A H 0.9923 -0.295 0.0129 0.118 Uiso 1 calc . .
H24B H 0.9761 -0.2148 -0.0312 0.118 Uiso 1 calc . .
H24C H 0.9843 -0.3903 -0.0288 0.118 Uiso 1 calc . .
C25 C 0.9064(4) -0.4598(9) 0.0105(3) 0.078(2) Uani 1 d . .
H25A H 0.918 -0.5493 -0.0013 0.117 Uiso 1 calc . .
H25B H 0.8698 -0.4687 0.0101 0.117 Uiso 1 calc . .
H25C H 0.9256 -0.4475 0.0392 0.117 Uiso 1 calc . .
C26 C 0.8928(3) -0.0108(7) -0.03331(18) 0.0566(16) Uani 1 d . .
H26 H 0.9293 -0.0164 -0.0358 0.068 Uiso 1 calc H 1
C27 C 0.8623(3) -0.0455(8) -0.07678(18) 0.0596(17) Uani 1 d . .
H27A H 0.8263 -0.0603 -0.0761 0.089 Uiso 1 calc . .
H27B H 0.8758 -0.1357 -0.0869 0.089 Uiso 1 calc . .
H27C H 0.8652 0.0372 -0.0953 0.089 Uiso 1 calc . .
C28A C 0.8884(8) 0.1359(14) -0.0163(4) 0.053(2) Uani 0.55(3) d I 1
H28A H 0.8897 0.2106 -0.0376 0.079 Uiso 0.55(3) calc I 1
H28B H 0.9168 0.1521 0.0077 0.079 Uiso 0.55(3) calc I 1
H28C H 0.8558 0.1439 -0.0077 0.079 Uiso 0.55(3) calc I 1
C28B C 0.8657(10) 0.1348(18) -0.0207(5) 0.053(2) Uani 0.45(3) d I 2
H28D H 0.869 0.2155 -0.0397 0.079 Uiso 0.45(3) calc I 2
H28E H 0.8821 0.1634 0.0077 0.079 Uiso 0.45(3) calc I 2
H28F H 0.8294 0.1144 -0.0224 0.079 Uiso 0.45(3) calc I 2
F1 F 0.5459(3) 0.0598(7) 0.1569(2) 0.122(2) Uani 1 d . .
F2A F 0.5801(4) 0.2487(11) 0.1573(3) 0.0857(12) Uani 0.543(7) d J 1
F3A F 0.6285(4) 0.1750(12) 0.1142(3) 0.0857(12) Uani 0.543(7) d J 1
F5A F 0.5440(4) 0.1832(13) 0.0943(3) 0.0857(12) Uani 0.543(7) d J 1
F2B F 0.5958(5) 0.2612(12) 0.1400(4) 0.0857(12) Uani 0.457(7) d J 2
F3B F 0.6236(4) 0.0957(14) 0.0976(4) 0.0857(12) Uani 0.457(7) d J 2
F5B F 0.5386(5) 0.1091(15) 0.0955(4) 0.0857(12) Uani 0.457(7) d J 2
F4 F 0.5834(3) -0.0642(8) 0.1147(3) 0.138(3) Uani 1 d . .
F6 F 0.6310(3) 0.0453(7) 0.16770(18) 0.1085(19) Uani 1 d . .
P1 P 0.84495(5) 0.14137(15) 0.22650(4) 0.0382(3) Uani 1 d . .
P2 P 0.79039(5) 0.08876(16) 0.13488(4) 0.0416(3) Uani 1 d . .
P3 P 0.92237(5) -0.00929(15) 0.13537(4) 0.0369(3) Uani 1 d . .
P4 P 0.88686(6) -0.16055(16) 0.00208(4) 0.0421(3) Uani 1 d . .
P5 P 0.58535(8) 0.0976(2) 0.13015(6) 0.0620(5) Uani 1 d . .
Ni1 Ni 0.86942(3) 0.06844(10) 0.17257(3) 0.0365(3) Uani 1 d . .
O1 O 0.83285(17) -0.1844(5) 0.00490(12) 0.0495(10) Uani 1 d . .
O1A O 0.7660(7) 0.595(2) 0.0318(6) 0.066(3) Uani 0.472(18) d K 1
H1DA H 0.7857 0.6636 0.0222 0.099 Uiso 0.472(18) d K 1
H1EA H 0.7279 0.631 0.012 0.099 Uiso 0.472(18) d K 1
O1B O 0.7697(6) 0.5633(18) 0.0134(5) 0.066(3) Uani 0.528(18) d K 2
H1DB H 0.7896 0.6534 0.0159 0.099 Uiso 0.528(18) d K 2
H1EB H 0.7318 0.6208 0.0057 0.099 Uiso 0.528(18) d K 2
H1 H 0.9150(15) 0.059(7) 0.2057(14) 0.054(18) Uiso 1 d . .

loop_
_atom_site_aniso_label
_atom_site_aniso_U_11
_atom_site_aniso_U_22
_atom_site_aniso_U_33
_atom_site_aniso_U_23
_atom_site_aniso_U_13
_atom_site_aniso_U_12
C1A 0.042(4) 0.075(7) 0.042(5) 0.009(5) 0.007(3) 0.009(5)
C1B 0.042(4) 0.075(7) 0.042(5) 0.009(5) 0.007(3) 0.009(5)
C2 0.051(3) 0.072(4) 0.044(3) -0.001(3) 0.010(3) 0.016(3)
C3 0.054(4) 0.069(4) 0.042(3) 0.017(3) 0.011(3) 0.010(3)
C4 0.127(8) 0.053(4) 0.084(6) 0.020(4) 0.055(5) 0.004(4)
C5 0.087(5) 0.099(6) 0.039(3) 0.010(4) 0.019(3) -0.004(4)
C6 0.077(3) 0.048(2) 0.065(3) -0.016(2) 0.001(3) -0.009(3)
C7A 0.077(3) 0.048(2) 0.065(3) -0.016(2) 0.001(3) -0.009(3)
C8A 0.077(3) 0.048(2) 0.065(3) -0.016(2) 0.001(3) -0.009(3)
C7B 0.077(3) 0.048(2) 0.065(3) -0.016(2) 0.001(3) -0.009(3)
C8B 0.077(3) 0.048(2) 0.065(3) -0.016(2) 0.001(3) -0.009(3)
C9A 0.063(4) 0.064(3) 0.053(4) -0.006(3) -0.005(3) -0.014(3)
C10A 0.063(4) 0.064(3) 0.053(4) -0.006(3) -0.005(3) -0.014(3)
C11A 0.063(4) 0.064(3) 0.053(4) -0.006(3) -0.005(3) -0.014(3)
C9B 0.063(4) 0.064(3) 0.053(4) -0.006(3) -0.005(3) -0.014(3)
C10B 0.063(4) 0.064(3) 0.053(4) -0.006(3) -0.005(3) -0.014(3)
C11B 0.063(4) 0.064(3) 0.053(4) -0.006(3) -0.005(3) -0.014(3)
C12A 0.076(4) 0.060(3) 0.047(3) 0.014(3) -0.005(3) 0.005(3)
C13A 0.076(4) 0.060(3) 0.047(3) 0.014(3) -0.005(3) 0.005(3)
C14A 0.076(4) 0.060(3) 0.047(3) 0.014(3) -0.005(3) 0.005(3)
C12B 0.076(4) 0.060(3) 0.047(3) 0.014(3) -0.005(3) 0.005(3)
C13B 0.076(4) 0.060(3) 0.047(3) 0.014(3) -0.005(3) 0.005(3)
C14B 0.076(4) 0.060(3) 0.047(3) 0.014(3) -0.005(3) 0.005(3)
C15 0.053(3) 0.053(3) 0.027(2) 0.003(2) 0.007(2) 0.014(3)
C16 0.053(3) 0.071(4) 0.026(2) -0.004(3) 0.008(2) 0.003(3)
C17 0.074(4) 0.072(4) 0.029(3) 0.010(3) 0.011(3) 0.032(3)
C18 0.153(9) 0.036(3) 0.102(7) 0.018(4) 0.081(7) 0.019(4)
C19B 0.066(6) 0.054(4) 0.033(3) 0.006(3) -0.001(3) 0.003(5)
C19A 0.066(6) 0.054(4) 0.033(3) 0.006(3) -0.001(3) 0.003(5)
C20 0.068(3) 0.068(3) 0.096(4) -0.041(3) 0.040(3) -0.034(3)
C21A 0.068(3) 0.068(3) 0.096(4) -0.041(3) 0.040(3) -0.034(3)
C22A 0.068(3) 0.068(3) 0.096(4) -0.041(3) 0.040(3) -0.034(3)
C21B 0.068(3) 0.068(3) 0.096(4) -0.041(3) 0.040(3) -0.034(3)
C22B 0.068(3) 0.068(3) 0.096(4) -0.041(3) 0.040(3) -0.034(3)
C23 0.076(4) 0.064(4) 0.039(3) -0.012(3) 0.007(3) 0.017(3)
C24 0.079(5) 0.103(6) 0.057(4) 0.002(4) 0.023(4) 0.024(5)
C25 0.094(6) 0.057(4) 0.077(5) -0.007(4) 0.006(4) 0.018(4)
C26 0.073(4) 0.063(4) 0.032(3) 0.003(3) 0.008(3) -0.017(3)
C27 0.078(4) 0.066(4) 0.032(3) 0.004(3) 0.004(3) -0.008(3)
C28A 0.066(6) 0.054(4) 0.033(3) 0.006(3) -0.001(3) 0.003(5)
C28B 0.066(6) 0.054(4) 0.033(3) 0.006(3) -0.001(3) 0.003(5)
F1 0.159(6) 0.105(4) 0.132(5) 0.027(4) 0.096(5) 0.044(4)
F2A 0.091(3) 0.091(3) 0.073(3) 0.014(2) 0.012(2) -0.011(3)
F3A 0.091(3) 0.091(3) 0.073(3) 0.014(2) 0.012(2) -0.011(3)
F5A 0.091(3) 0.091(3) 0.073(3) 0.014(2) 0.012(2) -0.011(3)
F2B 0.091(3) 0.091(3) 0.073(3) 0.014(2) 0.012(2) -0.011(3)
F3B 0.091(3) 0.091(3) 0.073(3) 0.014(2) 0.012(2) -0.011(3)
F5B 0.091(3) 0.091(3) 0.073(3) 0.014(2) 0.012(2) -0.011(3)
F4 0.116(5) 0.120(5) 0.189(8) -0.093(5) 0.058(5) -0.016(4)
F6 0.131(5) 0.111(4) 0.071(3) 0.022(3) -0.002(3) 0.017(4)
P1 0.0446(7) 0.0402(7) 0.0282(6) -0.0016(5) 0.0049(5) 0.0036(5)
P2 0.0411(7) 0.0482(8) 0.0305(7) 0.0012(5) -0.0025(5) 0.0022(6)
P3 0.0429(7) 0.0402(7) 0.0269(6) -0.0051(5) 0.0062(5) -0.0044(5)
P4 0.0515(8) 0.0477(8) 0.0259(6) -0.0003(5) 0.0059(5) 0.0017(6)
P5 0.0751(12) 0.0616(10) 0.0478(9) -0.0042(8) 0.0108(8) -0.0181(9)
Ni1 0.0398(5) 0.0411(5) 0.0265(4) -0.0025(3) 0.0027(3) -0.0010(4)
O1 0.061(2) 0.052(2) 0.035(2) 0.0002(17) 0.0093(17) 0.0021(19)
O1A 0.066(4) 0.060(7) 0.065(9) 0.019(6) 0.001(7) 0.001(4)
O1B 0.066(4) 0.060(7) 0.065(9) 0.019(6) 0.001(7) 0.001(4)

loop_
_atom_type_symbol
_atom_type_description
_atom_type_scat_dispersion_real
_atom_type_scat_dispersion_imag
_atom_type_scat_source
C C 0.0181 0.0091 'International Tables Vol C Tables 4.2.6.8 and 6.1.1.4'
H H 0 0 'International Tables Vol C Tables 4.2.6.8 and 6.1.1.4'
F F 0.0727 0.0534 'International Tables Vol C Tables 4.2.6.8 and 6.1.1.4'
P P 0.2955 0.4335 'International Tables Vol C Tables 4.2.6.8 and 6.1.1.4'
Ni Ni -3.0029 0.5091 'International Tables Vol C Tables 4.2.6.8 and 6.1.1.4'
O O 0.0492 0.0322 'International Tables Vol C Tables 4.2.6.8 and 6.1.1.4'

loop_
_exptl_crystal_face_index_h
_exptl_crystal_face_index_k
_exptl_crystal_face_index_l
_exptl_crystal_face_perp_dist
10 0 14 0.1063
-10 0 -14 0.1063
-2 -6 1 0.1665
9 3 12 0.1252
-7 3 -12 0.1951
14 0 -16 0.0155
-14 0 16 0.0155

loop_
_geom_angle_atom_site_label_1
_geom_angle_atom_site_label_2
_geom_angle_atom_site_label_3
_geom_angle
C2 C1A P2 112.6(8)
C2 C1A H1A1 109.1
P2 C1A H1A1 109.1
C2 C1A H1A2 109.1
P2 C1A H1A2 109.1
H1A1 C1A H1A2 107.8
C2 C1B P2 113.3(8)
C2 C1B H1B1 108.9
P2 C1B H1B1 108.9
C2 C1B H1B2 108.9
P2 C1B H1B2 108.9
H1B1 C1B H1B2 107.7
C1A C2 P1 114.8(6)
C1B C2 P1 111.5(6)
C1A C2 H2A 108.6
P1 C2 H2A 108.6
C1A C2 H2B 108.6
P1 C2 H2B 108.6
H2A C2 H2B 107.6
C4 C3 C5 111.0(6)
C4 C3 P1 110.4(5)
C5 C3 P1 114.2(5)
C4 C3 H3 107
C5 C3 H3 107
P1 C3 H3 107
C3 C4 H4A 109.5
C3 C4 H4B 109.5
H4A C4 H4B 109.5
C3 C4 H4C 109.5
H4A C4 H4C 109.5
H4B C4 H4C 109.5
C3 C5 H5A 109.5
C3 C5 H5B 109.5
H5A C5 H5B 109.5
C3 C5 H5C 109.5
H5A C5 H5C 109.5
H5B C5 H5C 109.5
C7A C6 C8A 110.7(10)
C8B C6 C7B 107.9(11)
C7A C6 P1 117.0(7)
C8B C6 P1 114.7(8)
C8A C6 P1 106.8(6)
C7B C6 P1 104.3(7)
C7A C6 H6 107.3
C8A C6 H6 107.3
P1 C6 H6 107.3
C6 C7A H7A1 109.5
C6 C7A H7A2 109.5
H7A1 C7A H7A2 109.5
C6 C7A H7A3 109.5
H7A1 C7A H7A3 109.5
H7A2 C7A H7A3 109.5
C6 C8A H8A1 109.5
C6 C8A H8A2 109.5
H8A1 C8A H8A2 109.5
C6 C8A H8A3 109.5
H8A1 C8A H8A3 109.5
H8A2 C8A H8A3 109.5
C6 C7B H7B1 109.5
C6 C7B H7B2 109.5
H7B1 C7B H7B2 109.5
C6 C7B H7B3 109.5
H7B1 C7B H7B3 109.5
H7B2 C7B H7B3 109.5
C6 C8B H8B1 109.5
C6 C8B H8B2 109.5
H8B1 C8B H8B2 109.5
C6 C8B H8B3 109.5
H8B1 C8B H8B3 109.5
H8B2 C8B H8B3 109.5
C11A C9A C10A 110.2(12)
C11A C9A P2 115.8(12)
C10A C9A P2 112.0(10)
C11A C9A H9A 106
C10A C9A H9A 106
P2 C9A H9A 106
C9A C10A H10A 109.5
C9A C10A H10B 109.5
H10A C10A H10B 109.5
C9A C10A H10C 109.5
H10A C10A H10C 109.5
H10B C10A H10C 109.5
C9A C11A H11A 109.5
C9A C11A H11B 109.5
H11A C11A H11B 109.5
C9A C11A H11C 109.5
H11A C11A H11C 109.5
H11B C11A H11C 109.5
C11B C9B C10B 111.6(16)
C11B C9B P2 113.7(13)
C10B C9B P2 109.3(11)
C11B C9B H9B 107.3
C10B C9B H9B 107.3
P2 C9B H9B 107.3
C9B C10B H10D 109.5
C9B C10B H10E 109.5
H10D C10B H10E 109.5
C9B C10B H10F 109.5
H10D C10B H10F 109.5
H10E C10B H10F 109.5
C9B C11B H11D 109.5
C9B C11B H11E 109.5
H11D C11B H11E 109.5
C9B C11B H11F 109.5
H11D C11B H11F 109.5
H11E C11B H11F 109.5
C13A C12A C14A 113.3(12)
C13A C12A P2 111.8(11)
C14A C12A P2 110.2(8)
C13A C12A H12A 107
C14A C12A H12A 107
P2 C12A H12A 107
C12A C13A H13A 109.5
C12A C13A H13B 109.5
H13A C13A H13B 109.5
C12A C13A H13C 109.5
H13A C13A H13C 109.5
H13B C13A H13C 109.5
C12A C14A H14A 109.5
C12A C14A H14B 109.5
H14A C14A H14B 109.5
C12A C14A H14C 109.5
H14A C14A H14C 109.5
H14B C14A H14C 109.5
C13B C12B C14B 111.8(15)
C13B C12B P2 110.9(14)
C14B C12B P2 110.7(12)
C13B C12B H12B 107.8
C14B C12B H12B 107.8
P2 C12B H12B 107.8
C12B C13B H13D 109.5
C12B C13B H13E 109.5
H13D C13B H13E 109.5
C12B C13B H13F 109.5
H13D C13B H13F 109.5
H13E C13B H13F 109.5
C12B C14B H14D 109.5
C12B C14B H14E 109.5
H14D C14B H14E 109.5
C12B C14B H14F 109.5
H14D C14B H14F 109.5
H14E C14B H14F 109.5
C16 C15 P3 120.2(4)
C16 C15 H15A 107.3
P3 C15 H15A 107.3
C16 C15 H15B 107.3
P3 C15 H15B 107.3
H15A C15 H15B 106.9
C15 C16 P4 110.3(4)
C15 C16 H16A 109.6
P4 C16 H16A 109.6
C15 C16 H16B 109.6
P4 C16 H16B 109.6
H16A C16 H16B 108.1
C19A C17 C18 98.1(10)
C18 C17 C19B 121.6(9)
C19A C17 P3 120.2(9)
C18 C17 P3 110.8(5)
C19B C17 P3 103.4(7)
C18 C17 H17 106.7
C19B C17 H17 106.7
P3 C17 H17 106.7
C17 C18 H18A 109.5
C17 C18 H18B 109.5
H18A C18 H18B 109.5
C17 C18 H18C 109.5
H18A C18 H18C 109.5
H18B C18 H18C 109.5
C17 C19B H19A 109.5
C17 C19B H19B 109.5
H19A C19B H19B 109.5
C17 C19B H19C 109.5
H19A C19B H19C 109.5
H19B C19B H19C 109.5
C17 C19A H19D 109.5
C17 C19A H19E 109.5
H19D C19A H19E 109.5
C17 C19A H19F 109.5
H19D C19A H19F 109.5
H19E C19A H19F 109.5
C21B C20 C22B 122.3(15)
C22A C20 C21A 105.9(15)
C21B C20 P3 118.8(9)
C22A C20 P3 121.7(7)
C22B C20 P3 112.6(9)
C21A C20 P3 104.4(6)
C22A C20 H20 108
C21A C20 H20 108
P3 C20 H20 108
C20 C21A H21A 109.5
C20 C21A H21B 109.5
H21A C21A H21B 109.5
C20 C21A H21C 109.5
H21A C21A H21C 109.5
H21B C21A H21C 109.5
C20 C22A H22A 109.5
C20 C22A H22B 109.5
H22A C22A H22B 109.5
C20 C22A H22C 109.5
H22A C22A H22C 109.5
H22B C22A H22C 109.5
C20 C21B H21D 109.5
C20 C21B H21E 109.5
H21D C21B H21E 109.5
C20 C21B H21F 109.5
H21D C21B H21F 109.5
H21E C21B H21F 109.5
C20 C22B H22D 109.5
C20 C22B H22E 109.5
H22D C22B H22E 109.5
C20 C22B H22F 109.5
H22D C22B H22F 109.5
H22E C22B H22F 109.5
C25 C23 C24 112.5(7)
C25 C23 P4 110.9(5)
C24 C23 P4 112.3(6)
C25 C23 H23 106.9
C24 C23 H23 106.9
P4 C23 H23 106.9
C23 C24 H24A 109.5
C23 C24 H24B 109.5
H24A C24 H24B 109.5
C23 C24 H24C 109.5
H24A C24 H24C 109.5
H24B C24 H24C 109.5
C23 C25 H25A 109.5
C23 C25 H25B 109.5
H25A C25 H25B 109.5
C23 C25 H25C 109.5
H25A C25 H25C 109.5
H25B C25 H25C 109.5
C28A C26 C27 118.7(8)
C27 C26 C28B 103.6(9)
C28A C26 P4 113.8(7)
C27 C26 P4 110.4(5)
C28B C26 P4 109.5(8)
C28A C26 H26 104
C27 C26 H26 104
P4 C26 H26 104
C26 C27 H27A 109.5
C26 C27 H27B 109.5
H27A C27 H27B 109.5
C26 C27 H27C 109.5
H27A C27 H27C 109.5
H27B C27 H27C 109.5
C26 C28A H28A 109.5
C26 C28A H28B 109.5
H28A C28A H28B 109.5
C26 C28A H28C 109.5
H28A C28A H28C 109.5
H28B C28A H28C 109.5
C26 C28B H28D 109.5
C26 C28B H28E 109.5
H28D C28B H28E 109.5
C26 C28B H28F 109.5
H28D C28B H28F 109.5
H28E C28B H28F 109.5
C2 P1 C6 105.5(3)
C2 P1 C3 106.3(3)
C6 P1 C3 104.7(3)
C2 P1 Ni1 109.2(2)
C6 P1 Ni1 117.3(3)
C3 P1 Ni1 113.1(2)
C1B P2 C9B 106.9(8)
C9A P2 C12A 103.7(7)
C1B P2 C12B 104.5(8)
C9B P2 C12B 104.5(8)
C9A P2 C1A 102.4(7)
C12A P2 C1A 104.0(7)
C1B P2 Ni1 105.2(4)
C9B P2 Ni1 122.6(6)
C9A P2 Ni1 117.2(5)
C12A P2 Ni1 122.5(5)
C12B P2 Ni1 111.8(6)
C1A P2 Ni1 104.5(4)
C15 P3 C20 106.1(4)
C15 P3 C17 103.1(3)
C20 P3 C17 106.6(4)
C15 P3 Ni1 116.56(19)
C20 P3 Ni1 108.7(2)
C17 P3 Ni1 115.0(2)
O1 P4 C26 112.0(3)
O1 P4 C23 112.1(3)
C26 P4 C23 108.1(3)
O1 P4 C16 111.2(3)
C26 P4 C16 107.1(3)
C23 P4 C16 106.0(3)
F5B P5 F2B 100.3(7)
F5B P5 F4 81.5(6)
F2B P5 F4 168.0(6)
F3A P5 F4 106.8(5)
F5B P5 F1 83.8(6)
F2B P5 F1 101.9(6)
F3A P5 F1 161.5(6)
F4 P5 F1 90.1(4)
F5B P5 F6 166.4(6)
F2B P5 F6 92.8(5)
F3A P5 F6 84.1(4)
F4 P5 F6 86.6(4)
F1 P5 F6 89.6(4)
F3A P5 F5A 88.7(5)
F4 P5 F5A 104.0(6)
F1 P5 F5A 94.5(5)
F6 P5 F5A 168.6(5)
F5B P5 F3B 92.1(6)
F2B P5 F3B 92.3(7)
F4 P5 F3B 75.8(5)
F1 P5 F3B 165.8(6)
F6 P5 F3B 91.4(5)
F3A P5 F2A 88.4(6)
F4 P5 F2A 163.2(5)
F1 P5 F2A 73.9(5)
F6 P5 F2A 88.0(4)
F5A P5 F2A 82.9(5)
P1 Ni1 P3 157.70(7)
P1 Ni1 P2 90.63(6)
P3 Ni1 P2 111.67(6)
P1 Ni1 H1 76(3)
P3 Ni1 H1 82(3)
P2 Ni1 H1 166(3)
H1DA O1A H1EA 97
H1DB O1B H1EB 94.8

loop_
_geom_bond_atom_site_label_1
_geom_bond_atom_site_label_2
_geom_bond_distance
C1A C2 1.443(15)
C1A P2 1.913(12)
C1A H1A1 0.99
C1A H1A2 0.99
C1B C2 1.527(15)
C1B P2 1.825(14)
C1B H1B1 0.99
C1B H1B2 0.99
C2 P1 1.840(6)
C2 H2A 0.99
C2 H2B 0.99
C3 C4 1.518(11)
C3 C5 1.530(10)
C3 P1 1.857(6)
C3 H3 1
C4 H4A 0.98
C4 H4B 0.98
C4 H4C 0.98
C5 H5A 0.98
C5 H5B 0.98
C5 H5C 0.98
C6 C7A 1.442(18)
C6 C8B 1.48(2)
C6 C8A 1.595(18)
C6 C7B 1.67(2)
C6 P1 1.855(6)
C6 H6 1
C7A H7A1 0.98
C7A H7A2 0.98
C7A H7A3 0.98
C8A H8A1 0.98
C8A H8A2 0.98
C8A H8A3 0.98
C7B H7B1 0.98
C7B H7B2 0.98
C7B H7B3 0.98
C8B H8B1 0.98
C8B H8B2 0.98
C8B H8B3 0.98
C9A C11A 1.50(2)
C9A C10A 1.57(2)
C9A P2 1.853(16)
C9A H9A 1
C10A H10A 0.98
C10A H10B 0.98
C10A H10C 0.98
C11A H11A 0.98
C11A H11B 0.98
C11A H11C 0.98
C9B C11B 1.47(3)
C9B C10B 1.52(2)
C9B P2 1.836(18)
C9B H9B 1
C10B H10D 0.98
C10B H10E 0.98
C10B H10F 0.98
C11B H11D 0.98
C11B H11E 0.98
C11B H11F 0.98
C12A C13A 1.48(2)
C12A C14A 1.549(19)
C12A P2 1.853(12)
C12A H12A 1
C13A H13A 0.98
C13A H13B 0.98
C13A H13C 0.98
C14A H14A 0.98
C14A H14B 0.98
C14A H14C 0.98
C12B C13B 1.52(2)
C12B C14B 1.56(3)
C12B P2 1.906(19)
C12B H12B 1
C13B H13D 0.98
C13B H13E 0.98
C13B H13F 0.98
C14B H14D 0.98
C14B H14E 0.98
C14B H14F 0.98
C15 C16 1.522(8)
C15 P3 1.836(5)
C15 H15A 0.99
C15 H15B 0.99
C16 P4 1.834(6)
C16 H16A 0.99
C16 H16B 0.99
C17 C19A 1.480(15)
C17 C18 1.509(12)
C17 C19B 1.625(15)
C17 P3 1.844(6)
C17 H17 1
C18 H18A 0.98
C18 H18B 0.98
C18 H18C 0.98
C19B H19A 0.98
C19B H19B 0.98
C19B H19C 0.98
C19A H19D 0.98
C19A H19E 0.98
C19A H19F 0.98
C20 C21B 1.33(2)
C20 C22A 1.50(3)
C20 C22B 1.56(3)
C20 C21A 1.70(2)
C20 P3 1.843(7)
C20 H20 1
C21A H21A 0.98
C21A H21B 0.98
C21A H21C 0.98
C22A H22A 0.98
C22A H22B 0.98
C22A H22C 0.98
C21B H21D 0.98
C21B H21E 0.98
C21B H21F 0.98
C22B H22D 0.98
C22B H22E 0.98
C22B H22F 0.98
C23 C25 1.519(11)
C23 C24 1.548(11)
C23 P4 1.820(7)
C23 H23 1
C24 H24A 0.98
C24 H24B 0.98
C24 H24C 0.98
C25 H25A 0.98
C25 H25B 0.98
C25 H25C 0.98
C26 C28A 1.455(13)
C26 C27 1.519(8)
C26 C28B 1.603(15)
C26 P4 1.819(6)
C26 H26 1
C27 H27A 0.98
C27 H27B 0.98
C27 H27C 0.98
C28A H28A 0.98
C28A H28B 0.98
C28A H28C 0.98
C28B H28D 0.98
C28B H28E 0.98
C28B H28F 0.98
F1 P5 1.561(6)
F2A P5 1.658(10)
F3A P5 1.541(10)
F5A P5 1.627(11)
F2B P5 1.526(11)
F3B P5 1.642(11)
F5B P5 1.501(13)
F4 P5 1.546(6)
F6 P5 1.608(6)
P1 Ni1 2.1357(16)
P2 Ni1 2.2132(16)
P3 Ni1 2.1896(16)
P4 O1 1.487(5)
Ni1 H1 1.45(4)
O1A H1DA 0.9143
O1A H1EA 1.1306
O1B H1DB 0.9668
O1B H1EB 1.1186

loop_
_geom_torsion_atom_site_label_1
_geom_torsion_atom_site_label_2
_geom_torsion_atom_site_label_3
_geom_torsion_atom_site_label_4
_geom_torsion
P2 C1A C2 C1B 61.8(12)
P2 C1A C2 P1 -31.3(11)
P2 C1B C2 C1A -68.3(13)
P2 C1B C2 P1 34.7(12)
P3 C15 C16 P4 168.5(3)
C1A C2 P1 C6 145.6(8)
C1B C2 P1 C6 106.1(8)
C1A C2 P1 C3 -103.6(8)
C1B C2 P1 C3 -143.1(8)
C1A C2 P1 Ni1 18.7(8)
C1B C2 P1 Ni1 -20.8(9)
C7A C6 P1 C2 -73.3(11)
C8B C6 P1 C2 -170.7(11)
C8A C6 P1 C2 162.0(8)
C7B C6 P1 C2 -52.9(9)
C7A C6 P1 C3 174.8(10)
C8B C6 P1 C3 77.4(12)
C8A C6 P1 C3 50.1(9)
C7B C6 P1 C3 -164.8(9)
C7A C6 P1 Ni1 48.4(11)
C8B C6 P1 Ni1 -49.0(12)
C8A C6 P1 Ni1 -76.3(9)
C7B C6 P1 Ni1 68.8(9)
C4 C3 P1 C2 74.9(6)
C5 C3 P1 C2 -50.9(6)
C4 C3 P1 C6 -173.8(6)
C5 C3 P1 C6 60.4(6)
C4 C3 P1 Ni1 -44.9(6)
C5 C3 P1 Ni1 -170.7(5)
C2 C1B P2 C9B 99.1(11)
C2 C1B P2 C9A 106.3(11)
C2 C1B P2 C12A -153.8(11)
C2 C1B P2 C12B -150.5(10)
C2 C1B P2 C1A 59.9(12)
C2 C1B P2 Ni1 -32.6(11)
C11B C9B P2 C1B 167.9(13)
C10B C9B P2 C1B -66.8(14)
C11B C9B P2 C9A 7(2)
C10B C9B P2 C9A 133(4)
C11B C9B P2 C12A 82.8(15)
C10B C9B P2 C12A -151.9(13)
C11B C9B P2 C12B 57.4(16)
C10B C9B P2 C12B -177.2(14)
C11B C9B P2 C1A -174.4(14)
C10B C9B P2 C1A -49.0(13)
C11B C9B P2 Ni1 -70.9(14)
C10B C9B P2 Ni1 54.4(15)
C11A C9A P2 C1B 34.6(15)
C10A C9A P2 C1B -93.0(13)
C11A C9A P2 C9B 57(3)
C10A C9A P2 C9B -70(3)
C11A C9A P2 C12A -52.5(13)
C10A C9A P2 C12A 179.9(11)
C11A C9A P2 C12B -74.8(13)
C10A C9A P2 C12B 157.7(13)
C11A C9A P2 C1A 55.5(13)
C10A C9A P2 C1A -72.1(12)
C11A C9A P2 Ni1 169.1(9)
C10A C9A P2 Ni1 41.6(13)
C13A C12A P2 C1B 178.6(11)
C14A C12A P2 C1B 51.6(11)
C13A C12A P2 C9B -76.9(12)
C14A C12A P2 C9B 156.1(12)
C13A C12A P2 C9A -58.7(12)
C14A C12A P2 C9A 174.3(11)
C13A C12A P2 C12B 6.3(15)
C14A C12A P2 C12B -121(2)
C13A C12A P2 C1A -165.5(10)
C14A C12A P2 C1A 67.5(12)
C13A C12A P2 Ni1 76.8(10)
C14A C12A P2 Ni1 -50.2(13)
C16 C15 P3 C20 67.6(6)
C16 C15 P3 C17 -44.2(6)
C16 C15 P3 Ni1 -171.2(4)
C21B C20 P3 C15 86.8(14)
C22A C20 P3 C15 -64.4(18)
C22B C20 P3 C15 -66(2)
C21A C20 P3 C15 55.0(7)
C21B C20 P3 C17 -163.8(13)
C22A C20 P3 C17 44.9(18)
C22B C20 P3 C17 43(2)
C21A C20 P3 C17 164.3(6)
C21B C20 P3 Ni1 -39.3(14)
C22A C20 P3 Ni1 169.4(17)
C22B C20 P3 Ni1 167.9(19)
C21A C20 P3 Ni1 -71.2(7)
C19A C17 P3 C15 -175.2(11)
C18 C17 P3 C15 -61.9(5)
C19B C17 P3 C15 166.3(7)
C19A C17 P3 C20 73.2(11)
C18 C17 P3 C20 -173.4(5)
C19B C17 P3 C20 54.8(8)
C19A C17 P3 Ni1 -47.3(11)
C18 C17 P3 Ni1 66.1(5)
C19B C17 P3 Ni1 -65.8(8)
C28A C26 P4 O1 75.9(11)
C27 C26 P4 O1 -60.5(6)
C28B C26 P4 O1 53.0(11)
C28A C26 P4 C23 -160.1(10)
C27 C26 P4 C23 63.5(6)
C28B C26 P4 C23 177.0(10)
C28A C26 P4 C16 -46.3(11)
C27 C26 P4 C16 177.4(5)
C28B C26 P4 C16 -69.2(10)
C25 C23 P4 O1 -50.0(6)
C24 C23 P4 O1 -176.8(5)
C25 C23 P4 C26 -174.0(5)
C24 C23 P4 C26 59.2(6)
C25 C23 P4 C16 71.4(6)
C24 C23 P4 C16 -55.4(6)
C15 C16 P4 O1 -27.1(5)
C15 C16 P4 C26 95.5(5)
C15 C16 P4 C23 -149.2(5)
